data_4129680
loop_
_publ_author_name
'Jin, Kyoung Joo'
'Collum, David B.'

_publ_section_title
;
 Solid-State and Solution Structures of Glycinimine-Derived Lithium
 Enolates.
;
_journal_issue 45
_journal_name_full 'Journal of the American Chemical Society'
_journal_page_first 14446
_journal_page_last 14455
_journal_paper_doi 10.1021/jacs.5b09524
_journal_volume 137
_journal_year 2015
_chemical_formula_moiety 'C68 H64 Li4 N4 O8'
_chemical_formula_sum 'C68 H64 Li4 N4 O8'
_chemical_formula_weight 1092.99
_space_group_IT_number 15
_space_group_name_Hall '-C 2yc'
_space_group_name_H-M_alt 'C 1 2/c 1'
_symmetry_cell_setting monoclinic
_symmetry_space_group_name_H-M 'C 1 2/c 1'
_atom_sites_solution_hydrogens geom
_atom_sites_solution_primary direct
_atom_sites_solution_secondary difmap
_audit_creation_method SHELXL-97
_cell_angle_alpha 90.00
_cell_angle_beta 95.483(3)
_cell_angle_gamma 90.00
_cell_formula_units_Z 4
_cell_length_a 24.9263(16)
_cell_length_b 12.4099(7)
_cell_length_c 22.9880(14)
_cell_measurement_reflns_used 9936
_cell_measurement_temperature 173(2)
_cell_measurement_theta_max 28.08
_cell_measurement_theta_min 2.50
_cell_volume 7078.4(7)
_computing_cell_refinement 'Bruker SAINT+'
_computing_data_collection 'Bruker APEX2'
_computing_data_reduction 'Bruker SAINT+'
_computing_molecular_graphics 'Bruker SHELXTL'
_computing_publication_material 'Bruker SHELXTL'
_computing_structure_refinement 'SHELXL-97 (Sheldrick, 1997)'
_computing_structure_solution 'SHELXS-97 (Sheldrick, 1990)'
_diffrn_ambient_temperature 173(2)
_diffrn_measured_fraction_theta_full 0.999
_diffrn_measured_fraction_theta_max 0.999
_diffrn_measurement_device_type 'Bruker X8 APEX II diffractometer'
_diffrn_measurement_method 'phi and omega scans'
_diffrn_radiation_monochromator graphite
_diffrn_radiation_source 'fine-focus sealed tube'
_diffrn_radiation_type MoK\a
_diffrn_radiation_wavelength 0.71073
_diffrn_reflns_av_R_equivalents 0.0308
_diffrn_reflns_av_sigmaI/netI 0.0363
_diffrn_reflns_limit_h_max 33
_diffrn_reflns_limit_h_min -33
_diffrn_reflns_limit_k_max 16
_diffrn_reflns_limit_k_min -16
_diffrn_reflns_limit_l_max 30
_diffrn_reflns_limit_l_min -30
_diffrn_reflns_number 35462
_diffrn_reflns_theta_full 28.28
_diffrn_reflns_theta_max 28.28
_diffrn_reflns_theta_min 1.83
_diffrn_standards_number 0
_exptl_absorpt_coefficient_mu 0.066
_exptl_absorpt_correction_T_max 0.9869
_exptl_absorpt_correction_T_min 0.9614
_exptl_absorpt_correction_type multi-scan
_exptl_absorpt_process_details SADABS
_exptl_crystal_colour yellow
_exptl_crystal_density_diffrn 1.026
_exptl_crystal_density_method 'not measured'
_exptl_crystal_description parallelepiped
_exptl_crystal_F_000 2304
_exptl_crystal_size_max 0.60
_exptl_crystal_size_mid 0.20
_exptl_crystal_size_min 0.20
_platon_squeeze_details
;
;
_refine_diff_density_max 0.248
_refine_diff_density_min -0.221
_refine_diff_density_rms 0.043
_refine_ls_extinction_method none
_refine_ls_goodness_of_fit_ref 1.018
_refine_ls_hydrogen_treatment mixed
_refine_ls_matrix_type full
_refine_ls_number_parameters 463
_refine_ls_number_reflns 8788
_refine_ls_number_restraints 0
_refine_ls_restrained_S_all 1.018
_refine_ls_R_factor_all 0.0725
_refine_ls_R_factor_gt 0.0475
_refine_ls_shift/su_max 0.002
_refine_ls_shift/su_mean 0.000
_refine_ls_structure_factor_coef Fsqd
_refine_ls_weighting_details 'calc w=1/[\s^2^(Fo^2^)+(0.0847P)^2^+0.0000P] where P=(Fo^2^+2Fc^2^)/3'
_refine_ls_weighting_scheme calc
_refine_ls_wR_factor_gt 0.1293
_refine_ls_wR_factor_ref 0.1404
_reflns_number_gt 5881
_reflns_number_total 8788
_reflns_threshold_expression >2sigma(I)
_cod_data_source_file ja5b09524_si_004.cif
_cod_data_source_block jj9
_cod_depositor_comments
;
The following automatic conversions were performed:

data item '_symmetry_cell_setting' value 'Monoclinic' was changed to
'monoclinic' in accordance with the
/home/saulius/struct/COD-crude-data/automatic-downloads/DataCite-retrospective/ACS/depositions/lib/dictionaries/cif_core.dic
dictionary named 'cif_core.dic' version 2.4.2 last updated on
2011-04-26.

Automatic conversion script
Id: cif_fix_values 6909 2019-04-08 15:41:33Z antanas 
;
_cod_original_sg_symbol_H-M C2/c
_cod_database_code 4129680

loop_
_symmetry_equiv_pos_as_xyz
'x, y, z'
'-x, y, -z+1/2'
'x+1/2, y+1/2, z'
'-x+1/2, y+1/2, -z+1/2'
'-x, -y, -z'
'x, -y, z-1/2'
'-x+1/2, -y+1/2, -z'
'x+1/2, -y+1/2, z-1/2'

loop_
_atom_site_label
_atom_site_type_symbol
_atom_site_fract_x
_atom_site_fract_y
_atom_site_fract_z
_atom_site_U_iso_or_equiv
_atom_site_adp_type
_atom_site_occupancy
_atom_site_symmetry_multiplicity
_atom_site_calc_flag
_atom_site_refinement_flags
Li1 Li -0.00543(8) 0.96709(17) 0.30741(9) 0.0302(5) Uani 1 1 d .
Li2 Li 0.05295(8) 1.12324(17) 0.26234(9) 0.0298(4) Uani 1 1 d .
O1 O -0.00513(3) 1.12552(7) 0.31278(3) 0.0263(2) Uani 1 1 d .
O2 O -0.00493(3) 1.20151(8) 0.40283(4) 0.0330(2) Uani 1 1 d .
O3 O 0.05840(3) 0.96621(7) 0.26003(4) 0.0274(2) Uani 1 1 d .
O4 O 0.14283(3) 0.89408(8) 0.26484(4) 0.0354(2) Uani 1 1 d .
N1 N -0.09310(4) 1.24285(9) 0.27369(4) 0.0283(2) Uani 1 1 d .
N2 N 0.03400(4) 0.84490(9) 0.35147(4) 0.0297(2) Uani 1 1 d .
C1 C -0.02636(5) 1.19406(10) 0.34625(5) 0.0263(3) Uani 1 1 d .
C2 C -0.06960(5) 1.25978(10) 0.33028(5) 0.0292(3) Uani 1 1 d .
C3 C -0.09125(6) 1.33466(13) 0.37408(6) 0.0436(4) Uani 1 1 d .
H3A H -0.0826 1.3060 0.4136 0.065 Uiso 1 1 calc R
H3B H -0.1305 1.3407 0.3659 0.065 Uiso 1 1 calc R
H3C H -0.0748 1.4060 0.3712 0.065 Uiso 1 1 calc R
C4 C 0.04949(5) 1.16530(12) 0.41572(6) 0.0351(3) Uani 1 1 d .
H4A H 0.0523 1.0900 0.4036 0.053 Uiso 1 1 calc R
H4B H 0.0597 1.1712 0.4578 0.053 Uiso 1 1 calc R
H4C H 0.0736 1.2099 0.3946 0.053 Uiso 1 1 calc R
C5 C -0.12956(5) 1.30287(11) 0.24535(5) 0.0305(3) Uani 1 1 d .
C6 C -0.15442(5) 1.26179(11) 0.18843(6) 0.0318(3) Uani 1 1 d .
C7 C -0.15714(5) 1.15129(12) 0.17716(6) 0.0371(3) Uani 1 1 d .
H7 H -0.1452(6) 1.0985(13) 0.2098(7) 0.045(4) Uiso 1 1 d .
C8 C -0.17873(6) 1.11206(16) 0.12360(7) 0.0477(4) Uani 1 1 d .
H8 H -0.1780(7) 1.0336(16) 0.1160(8) 0.060(5) Uiso 1 1 d .
C9 C -0.19876(6) 1.18242(17) 0.08044(7) 0.0526(4) Uani 1 1 d .
H9 H -0.2138(7) 1.1559(15) 0.0438(8) 0.062(5) Uiso 1 1 d .
C10 C -0.19725(7) 1.29072(17) 0.09092(7) 0.0540(4) Uani 1 1 d .
H10 H -0.2101(7) 1.3440(14) 0.0627(8) 0.054(5) Uiso 1 1 d .
C11 C -0.17520(6) 1.33164(15) 0.14430(6) 0.0436(4) Uani 1 1 d .
H11 H -0.1720(6) 1.4107(13) 0.1512(7) 0.039(4) Uiso 1 1 d .
C12 C -0.14629(6) 1.41312(12) 0.26253(6) 0.0375(3) Uani 1 1 d .
C13 C -0.10841(8) 1.49607(13) 0.26887(7) 0.0493(4) Uani 1 1 d .
H13 H -0.0689(8) 1.4774(14) 0.2647(8) 0.064(5) Uiso 1 1 d .
C14 C -0.12394(12) 1.59946(17) 0.28182(8) 0.0728(6) Uani 1 1 d .
H14 H -0.0953(10) 1.659(2) 0.2874(11) 0.107(9) Uiso 1 1 d .
C15 C -0.17716(15) 1.6204(2) 0.28908(10) 0.0939(10) Uani 1 1 d .
H15 H -0.1890(10) 1.685(2) 0.2952(11) 0.105(8) Uiso 1 1 d .
C16 C -0.21471(12) 1.5401(3) 0.28294(9) 0.0870(9) Uani 1 1 d .
H16 H -0.2507(11) 1.558(2) 0.2872(11) 0.107(8) Uiso 1 1 d .
C17 C -0.20010(7) 1.43564(18) 0.26894(7) 0.0572(5) Uani 1 1 d .
H17 H -0.2281(8) 1.3781(15) 0.2669(8) 0.060(5) Uiso 1 1 d .
C18 C 0.09287(5) 0.89850(10) 0.28487(5) 0.0275(3) Uani 1 1 d .
C19 C 0.08405(5) 0.83106(11) 0.33041(6) 0.0314(3) Uani 1 1 d .
C20 C 0.12856(6) 0.76035(13) 0.35812(7) 0.0441(4) Uani 1 1 d .
H20A H 0.1239 0.6868 0.3429 0.066 Uiso 1 1 calc R
H20B H 0.1273 0.7596 0.4006 0.066 Uiso 1 1 calc R
H20C H 0.1635 0.7886 0.3489 0.066 Uiso 1 1 calc R
C21 C 0.14669(6) 0.93186(13) 0.20688(6) 0.0400(3) Uani 1 1 d .
H21A H 0.1215 0.8916 0.1796 0.060 Uiso 1 1 calc R
H21B H 0.1835 0.9213 0.1965 0.060 Uiso 1 1 calc R
H21C H 0.1376 1.0087 0.2047 0.060 Uiso 1 1 calc R
C22 C 0.01185(5) 0.78021(11) 0.38679(5) 0.0306(3) Uani 1 1 d .
C23 C -0.03860(5) 0.81867(11) 0.40951(5) 0.0319(3) Uani 1 1 d .
C24 C -0.04505(6) 0.92763(12) 0.42191(6) 0.0374(3) Uani 1 1 d .
H24 H -0.0156(6) 0.9784(11) 0.4174(6) 0.031(4) Uiso 1 1 d .
C25 C -0.09314(7) 0.96609(14) 0.44010(7) 0.0461(4) Uani 1 1 d .
H25 H -0.0971(8) 1.0480(16) 0.4497(8) 0.070(6) Uiso 1 1 d .
C26 C -0.13513(7) 0.89658(14) 0.44660(7) 0.0474(4) Uani 1 1 d .
H26 H -0.1713(7) 0.9249(14) 0.4585(7) 0.056(5) Uiso 1 1 d .
C27 C -0.12893(6) 0.78763(15) 0.43593(6) 0.0448(4) Uani 1 1 d .
H27 H -0.1567(7) 0.7404(14) 0.4434(7) 0.055(5) Uiso 1 1 d .
C28 C -0.08094(6) 0.74882(13) 0.41813(6) 0.0369(3) Uani 1 1 d .
H28 H -0.0767(6) 0.6693(13) 0.4098(6) 0.044(4) Uiso 1 1 d .
C29 C 0.02986(5) 0.66934(11) 0.40357(6) 0.0319(3) Uani 1 1 d .
C30 C 0.04028(6) 0.64125(12) 0.46199(6) 0.0364(3) Uani 1 1 d .
H30 H 0.0375(6) 0.6974(12) 0.4919(7) 0.038(4) Uiso 1 1 d .
C31 C 0.05669(7) 0.53767(12) 0.47739(7) 0.0438(4) Uani 1 1 d .
H31 H 0.0659(7) 0.5201(13) 0.5176(8) 0.053(5) Uiso 1 1 d .
C32 C 0.06151(7) 0.46133(13) 0.43525(7) 0.0461(4) Uani 1 1 d .
H32 H 0.0710(8) 0.3923(16) 0.4460(8) 0.066(6) Uiso 1 1 d .
C33 C 0.04982(7) 0.48694(13) 0.37715(8) 0.0491(4) Uani 1 1 d .
H33 H 0.0532(7) 0.4346(15) 0.3488(8) 0.059(5) Uiso 1 1 d .
C34 C 0.03436(6) 0.59101(12) 0.36118(7) 0.0424(4) Uani 1 1 d .
H34 H 0.0262(6) 0.6113(13) 0.3198(8) 0.051(5) Uiso 1 1 d .

loop_
_atom_site_aniso_label
_atom_site_aniso_U_11
_atom_site_aniso_U_22
_atom_site_aniso_U_33
_atom_site_aniso_U_23
_atom_site_aniso_U_13
_atom_site_aniso_U_12
Li1 0.0332(11) 0.0308(11) 0.0268(11) 0.0026(9) 0.0036(9) 0.0028(9)
Li2 0.0300(10) 0.0339(11) 0.0252(11) 0.0007(9) 0.0009(8) -0.0014(9)
O1 0.0280(4) 0.0297(4) 0.0207(4) -0.0028(3) 0.0004(3) 0.0047(3)
O2 0.0332(5) 0.0452(5) 0.0194(4) -0.0031(4) -0.0036(4) 0.0110(4)
O3 0.0277(4) 0.0298(4) 0.0246(4) 0.0024(3) 0.0028(3) 0.0029(4)
O4 0.0277(5) 0.0471(6) 0.0323(5) 0.0033(4) 0.0073(4) 0.0054(4)
N1 0.0262(5) 0.0363(6) 0.0221(5) 0.0014(4) 0.0012(4) 0.0044(4)
N2 0.0300(5) 0.0350(6) 0.0243(5) 0.0031(4) 0.0032(4) 0.0041(5)
C1 0.0288(6) 0.0313(6) 0.0184(6) -0.0006(5) 0.0002(5) 0.0009(5)
C2 0.0308(6) 0.0358(7) 0.0208(6) -0.0014(5) 0.0010(5) 0.0064(5)
C3 0.0483(8) 0.0597(10) 0.0224(7) -0.0039(6) 0.0004(6) 0.0233(7)
C4 0.0321(7) 0.0436(8) 0.0278(7) -0.0026(6) -0.0072(5) 0.0074(6)
C5 0.0272(6) 0.0398(7) 0.0244(6) 0.0016(5) 0.0014(5) 0.0068(5)
C6 0.0226(6) 0.0468(8) 0.0259(6) 0.0019(6) 0.0019(5) 0.0036(5)
C7 0.0264(6) 0.0479(9) 0.0362(8) 0.0016(6) -0.0006(5) -0.0044(6)
C8 0.0364(8) 0.0630(11) 0.0429(9) -0.0092(8) -0.0001(6) -0.0125(7)
C9 0.0411(8) 0.0853(14) 0.0302(8) -0.0080(8) -0.0026(7) -0.0124(8)
C10 0.0493(9) 0.0824(13) 0.0281(8) 0.0090(8) -0.0080(7) 0.0025(9)
C11 0.0416(8) 0.0573(10) 0.0302(7) 0.0065(7) -0.0042(6) 0.0067(7)
C12 0.0421(7) 0.0485(8) 0.0214(6) 0.0026(6) 0.0007(5) 0.0192(7)
C13 0.0682(11) 0.0432(9) 0.0372(9) -0.0019(7) 0.0082(8) 0.0091(8)
C14 0.123(2) 0.0457(10) 0.0494(11) -0.0033(8) 0.0080(12) 0.0178(13)
C15 0.154(3) 0.0713(16) 0.0538(13) -0.0152(11) -0.0056(14) 0.0657(19)
C16 0.0870(16) 0.115(2) 0.0577(13) -0.0107(13) 0.0001(12) 0.0732(17)
C17 0.0463(9) 0.0833(14) 0.0411(9) -0.0034(9) 0.0005(7) 0.0330(10)
C18 0.0228(6) 0.0317(7) 0.0278(6) -0.0023(5) 0.0023(5) 0.0031(5)
C19 0.0281(6) 0.0372(7) 0.0288(7) 0.0032(5) 0.0021(5) 0.0062(5)
C20 0.0335(7) 0.0531(9) 0.0454(9) 0.0151(7) 0.0026(6) 0.0101(7)
C21 0.0346(7) 0.0570(9) 0.0297(7) -0.0021(6) 0.0096(6) -0.0030(6)
C22 0.0330(6) 0.0356(7) 0.0231(6) 0.0037(5) 0.0020(5) 0.0042(5)
C23 0.0359(7) 0.0391(7) 0.0209(6) 0.0073(5) 0.0043(5) 0.0073(6)
C24 0.0407(8) 0.0402(8) 0.0322(7) 0.0047(6) 0.0078(6) 0.0056(6)
C25 0.0540(9) 0.0495(9) 0.0362(8) 0.0050(7) 0.0115(7) 0.0172(8)
C26 0.0434(8) 0.0648(11) 0.0358(8) 0.0133(7) 0.0135(7) 0.0175(8)
C27 0.0366(8) 0.0638(11) 0.0350(8) 0.0129(7) 0.0083(6) 0.0018(8)
C28 0.0389(7) 0.0440(8) 0.0284(7) 0.0070(6) 0.0061(6) 0.0031(6)
C29 0.0329(7) 0.0351(7) 0.0283(7) 0.0052(5) 0.0058(5) 0.0028(6)
C30 0.0420(8) 0.0383(8) 0.0288(7) 0.0048(6) 0.0027(6) 0.0045(6)
C31 0.0523(9) 0.0411(8) 0.0377(8) 0.0123(7) 0.0036(7) 0.0060(7)
C32 0.0537(9) 0.0321(8) 0.0534(10) 0.0098(7) 0.0103(7) 0.0070(7)
C33 0.0612(10) 0.0383(8) 0.0495(10) -0.0049(7) 0.0143(8) 0.0061(7)
C34 0.0551(9) 0.0417(8) 0.0312(8) 0.0015(6) 0.0075(7) 0.0072(7)

loop_
_atom_type_symbol
_atom_type_description
_atom_type_scat_dispersion_real
_atom_type_scat_dispersion_imag
_atom_type_scat_source
C C 0.0033 0.0016 'International Tables Vol C Tables 4.2.6.8 and 6.1.1.4'
H H 0.0000 0.0000 'International Tables Vol C Tables 4.2.6.8 and 6.1.1.4'
Li Li -0.0003 0.0001 'International Tables Vol C Tables 4.2.6.8 and 6.1.1.4'
N N 0.0061 0.0033 'International Tables Vol C Tables 4.2.6.8 and 6.1.1.4'
O O 0.0106 0.0060 'International Tables Vol C Tables 4.2.6.8 and 6.1.1.4'

loop_
_geom_angle_atom_site_label_1
_geom_angle_atom_site_label_2
_geom_angle_atom_site_label_3
_geom_angle
_geom_angle_site_symmetry_1
_geom_angle_site_symmetry_3
O3 Li1 O1 93.10(9) 2 .
O3 Li1 O3 94.62(9) 2 .
O1 Li1 O3 92.34(9) . .
O3 Li1 N2 131.07(12) 2 .
O1 Li1 N2 135.82(12) . .
O3 Li1 N2 84.00(9) . .
O3 Li1 Li1 48.48(7) 2 2
O1 Li1 Li1 93.54(6) . 2
O3 Li1 Li1 46.15(7) . 2
N2 Li1 Li1 113.76(9) . 2
O3 Li1 Li2 92.77(9) 2 .
O1 Li1 Li2 46.06(7) . .
O3 Li1 Li2 46.41(7) . .
N2 Li1 Li2 118.52(10) . .
Li1 Li1 Li2 60.74(7) 2 .
O3 Li1 C18 114.05(9) 2 .
O1 Li1 C18 109.25(9) . .
O3 Li1 C18 27.41(5) . .
N2 Li1 C18 56.77(6) . .
Li1 Li1 C18 68.32(8) 2 .
Li2 Li1 C18 67.52(7) . .
O3 Li1 Li2 46.05(7) 2 2
O1 Li1 Li2 47.41(7) . 2
O3 Li1 Li2 90.41(9) . 2
N2 Li1 Li2 173.55(12) . 2
Li1 Li1 Li2 59.83(7) 2 2
Li2 Li1 Li2 58.64(10) . 2
C18 Li1 Li2 117.79(9) . 2
O1 Li2 O3 95.08(10) . .
O1 Li2 O1 95.66(9) . 2
O3 Li2 O1 91.60(9) . 2
O1 Li2 N1 131.63(12) . 2
O3 Li2 N1 133.29(12) . 2
O1 Li2 N1 85.01(9) 2 2
O1 Li2 Li2 48.85(7) . 2
O3 Li2 Li2 93.71(7) . 2
O1 Li2 Li2 46.83(7) 2 2
N1 Li2 Li2 115.91(9) 2 2
O1 Li2 C1 114.92(10) . 2
O3 Li2 C1 108.34(9) . 2
O1 Li2 C1 27.73(4) 2 2
N1 Li2 C1 57.39(6) 2 2
Li2 Li2 C1 69.27(8) 2 2
O1 Li2 Li1 47.00(7) . .
O3 Li2 Li1 48.22(7) . .
O1 Li2 Li1 92.47(9) 2 .
N1 Li2 Li1 177.03(12) 2 .
Li2 Li2 Li1 61.14(7) 2 .
C1 Li2 Li1 120.15(9) 2 .
O1 Li2 Li1 93.16(9) . 2
O3 Li2 Li1 45.55(7) . 2
O1 Li2 Li1 46.41(7) 2 2
N1 Li2 Li1 119.32(10) 2 2
Li2 Li2 Li1 60.22(7) 2 2
C1 Li2 Li1 68.12(7) 2 2
Li1 Li2 Li1 59.44(10) . 2
O1 Li2 C2 128.53(10) . 2
O3 Li2 C2 124.78(10) . 2
O1 Li2 C2 56.74(6) 2 2
N1 Li2 C2 28.32(5) 2 2
Li2 Li2 C2 93.13(9) 2 2
C1 Li2 C2 29.08(4) 2 2
Li1 Li2 C2 149.21(10) . 2
Li1 Li2 C2 94.09(8) 2 2
C1 O1 Li2 137.42(10) . .
C1 O1 Li1 133.97(10) . .
Li2 O1 Li1 86.93(9) . .
C1 O1 Li2 106.18(9) . 2
Li2 O1 Li2 84.32(9) . 2
Li1 O1 Li2 86.18(9) . 2
C1 O2 C4 116.98(9) . .
C18 O3 Li1 136.81(10) . 2
C18 O3 Li2 132.85(10) . .
Li1 O3 Li2 88.41(9) 2 .
C18 O3 Li1 106.89(9) . .
Li1 O3 Li1 85.37(9) 2 .
Li2 O3 Li1 85.37(9) . .
C18 O4 C21 116.50(10) . .
C5 N1 C2 126.42(11) . .
C5 N1 Li2 124.57(10) . 2
C2 N1 Li2 108.35(10) . 2
C22 N2 C19 126.08(11) . .
C22 N2 Li1 124.00(11) . .
C19 N2 Li1 109.08(10) . .
O1 C1 O2 117.88(10) . .
O1 C1 C2 125.92(11) . .
O2 C1 C2 116.19(10) . .
O1 C1 Li2 46.09(7) . 2
O2 C1 Li2 162.86(10) . 2
C2 C1 Li2 80.04(8) . 2
C1 C2 N1 114.21(10) . .
C1 C2 C3 120.63(11) . .
N1 C2 C3 124.91(11) . .
C1 C2 Li2 70.88(8) . 2
N1 C2 Li2 43.33(7) . 2
C3 C2 Li2 167.25(10) . 2
N1 C5 C6 117.25(11) . .
N1 C5 C12 126.24(11) . .
C6 C5 C12 116.37(11) . .
C11 C6 C7 117.85(13) . .
C11 C6 C5 121.49(13) . .
C7 C6 C5 120.66(12) . .
C8 C7 C6 121.23(15) . .
C9 C8 C7 120.04(17) . .
C10 C9 C8 119.63(16) . .
C9 C10 C11 121.11(16) . .
C10 C11 C6 120.14(17) . .
C17 C12 C13 119.36(16) . .
C17 C12 C5 120.52(15) . .
C13 C12 C5 120.00(13) . .
C14 C13 C12 120.48(19) . .
C15 C14 C13 119.6(3) . .
C16 C15 C14 120.5(2) . .
C15 C16 C17 120.8(2) . .
C12 C17 C16 119.2(2) . .
O3 C18 O4 117.65(11) . .
O3 C18 C19 125.69(11) . .
O4 C18 C19 116.65(11) . .
O3 C18 Li1 45.69(7) . .
O4 C18 Li1 162.09(10) . .
C19 C18 Li1 80.27(8) . .
C18 C19 N2 113.83(11) . .
C18 C19 C20 120.77(11) . .
N2 C19 C20 124.97(11) . .
N2 C22 C23 116.42(11) . .
N2 C22 C29 126.66(12) . .
C23 C22 C29 116.80(11) . .
C28 C23 C24 118.04(13) . .
C28 C23 C22 121.86(12) . .
C24 C23 C22 120.09(12) . .
C25 C24 C23 120.91(14) . .
C26 C25 C24 120.27(15) . .
C25 C26 C27 119.60(14) . .
C26 C27 C28 120.33(15) . .
C27 C28 C23 120.79(15) . .
C30 C29 C34 118.89(13) . .
C30 C29 C22 120.49(12) . .
C34 C29 C22 120.57(12) . .
C31 C30 C29 120.26(14) . .
C32 C31 C30 120.37(15) . .
C31 C32 C33 120.14(15) . .
C32 C33 C34 119.96(15) . .
C33 C34 C29 120.34(14) . .

loop_
_geom_bond_atom_site_label_1
_geom_bond_atom_site_label_2
_geom_bond_distance
_geom_bond_site_symmetry_2
Li1 O3 1.938(2) 2
Li1 O1 1.970(2) .
Li1 O3 2.012(2) .
Li1 N2 2.025(2) .
Li1 Li1 2.679(4) 2
Li1 Li2 2.690(3) .
Li1 C18 2.691(2) .
Li1 Li2 2.714(3) 2
Li2 O1 1.940(2) .
Li2 O3 1.955(2) .
Li2 O1 2.003(2) 2
Li2 N1 2.012(2) 2
Li2 Li2 2.646(4) 2
Li2 C1 2.670(2) 2
Li2 Li1 2.714(3) 2
Li2 C2 2.783(2) 2
O1 C1 1.2934(14) .
O1 Li2 2.003(2) 2
O2 C1 1.3610(14) .
O2 C4 1.4327(15) .
O3 C18 1.2947(14) .
O3 Li1 1.938(2) 2
O4 C18 1.3694(14) .
O4 C21 1.4244(16) .
N1 C5 1.3008(16) .
N1 C2 1.3907(16) .
N1 Li2 2.012(2) 2
N2 C22 1.3016(16) .
N2 C19 1.3911(16) .
C1 C2 1.3734(17) .
C1 Li2 2.670(2) 2
C2 C3 1.5075(18) .
C2 Li2 2.783(2) 2
C5 C6 1.4836(18) .
C5 C12 1.4944(19) .
C6 C11 1.396(2) .
C6 C7 1.396(2) .
C7 C8 1.384(2) .
C8 C9 1.379(3) .
C9 C10 1.365(3) .
C10 C11 1.392(2) .
C12 C17 1.392(2) .
C12 C13 1.395(2) .
C13 C14 1.381(3) .
C14 C15 1.378(4) .
C15 C16 1.366(4) .
C16 C17 1.392(3) .
C18 C19 1.3744(18) .
C19 C20 1.5073(18) .
C22 C23 1.4857(18) .
C22 C29 1.4867(18) .
C23 C28 1.395(2) .
C23 C24 1.394(2) .
C24 C25 1.391(2) .
C25 C26 1.375(2) .
C26 C27 1.385(2) .
C27 C28 1.387(2) .
C29 C30 1.3878(18) .
C29 C34 1.388(2) .
C30 C31 1.385(2) .
C31 C32 1.368(2) .
C32 C33 1.377(2) .
C33 C34 1.387(2) .

loop_
_platon_squeeze_void_nr
_platon_squeeze_void_average_x
_platon_squeeze_void_average_y
_platon_squeeze_void_average_z
_platon_squeeze_void_volume
_platon_squeeze_void_count_electrons
_platon_squeeze_void_content
1 0.250 0.250 0.000 367 76 ' '
2 0.750 -0.250 0.000 367 76 ' '
3 0.750 0.250 0.500 367 76 ' '
4 0.250 -0.250 0.500 367 76 ' '
5 0.500 0.233 0.250 6 1 ' '
6 0.000 0.267 0.750 6 1 ' '
7 0.000 0.733 0.250 6 1 ' '
8 0.500 0.767 0.750 6 1 ' '
